data_7111525
loop_
_publ_author_name
'Wang, Cailin'
'Zhang, Wei'
'Lu, Shenci'
'Wu, Jingfei'
'Shi, Zongjun'

_publ_section_title
;
 One-pot synthesis of benzo[c]carbazoles by photochemical annulation of
 2-chloroindole-3-carbaldehydes
;
_journal_coden_ASTM CHCOFS
_journal_issue 41
_journal_name_full
;
 Chemical Communications (Cambridge, United Kingdom)
;
_journal_page_first 5176
_journal_page_last 5178
_journal_paper_doi 10.1039/b808854c
_journal_year 2008
_chemical_formula_sum 'C19 H17 N O'
_chemical_formula_weight 275.33
_space_group_IT_number 14
_symmetry_cell_setting monoclinic
_symmetry_space_group_name_Hall '-P 2ybc'
_symmetry_space_group_name_H-M 'P 1 21/c 1'
_atom_sites_solution_hydrogens geom
_atom_sites_solution_primary direct
_atom_sites_solution_secondary difmap
_audit_creation_method SHELXL-97
_cell_angle_alpha 90.00
_cell_angle_beta 114.178(13)
_cell_angle_gamma 90.00
_cell_formula_units_Z 4
_cell_length_a 11.209(3)
_cell_length_b 7.292(2)
_cell_length_c 18.864(4)
_cell_measurement_reflns_used 2994
_cell_measurement_temperature 293(2)
_cell_measurement_theta_max 28.50
_cell_measurement_theta_min 2.37
_cell_volume 1406.6(6)
_computing_cell_refinement 'Bruker SMART'
_computing_data_collection 'Bruker SMART'
_computing_data_reduction 'Bruker SAINT'
_computing_molecular_graphics 'Bruker SHELXTL'
_computing_publication_material 'Bruker SHELXTL'
_computing_structure_refinement 'Bruker SHELXTL'
_computing_structure_solution 'Bruker SHELXTL'
_diffrn_ambient_temperature 293(2)
_diffrn_measured_fraction_theta_full 0.996
_diffrn_measured_fraction_theta_max 0.996
_diffrn_measurement_device_type 'CCD area detector'
_diffrn_measurement_method 'phi and omega scans'
_diffrn_radiation_monochromator graphite
_diffrn_radiation_source 'fine-focus sealed tube'
_diffrn_radiation_type MoK\a
_diffrn_radiation_wavelength 0.71073
_diffrn_reflns_av_R_equivalents 0.0699
_diffrn_reflns_av_sigmaI/netI 0.0673
_diffrn_reflns_limit_h_max 13
_diffrn_reflns_limit_h_min -12
_diffrn_reflns_limit_k_max 4
_diffrn_reflns_limit_k_min -8
_diffrn_reflns_limit_l_max 22
_diffrn_reflns_limit_l_min -22
_diffrn_reflns_number 6937
_diffrn_reflns_theta_full 25.49
_diffrn_reflns_theta_max 25.49
_diffrn_reflns_theta_min 1.99
_exptl_absorpt_coefficient_mu 0.080
_exptl_absorpt_correction_T_max 0.9873
_exptl_absorpt_correction_T_min 0.9764
_exptl_absorpt_correction_type multi-scan
_exptl_crystal_density_diffrn 1.300
_exptl_crystal_density_method 'not measured'
_exptl_crystal_F_000 584
_exptl_crystal_size_max 0.30
_exptl_crystal_size_mid 0.24
_exptl_crystal_size_min 0.16
_refine_diff_density_max 0.262
_refine_diff_density_min -0.298
_refine_diff_density_rms 0.048
_refine_ls_extinction_coef 0.008(3)
_refine_ls_extinction_expression Fc^*^=kFc[1+0.001xFc^2^\l^3^/sin(2\q)]^-1/4^
_refine_ls_extinction_method SHELXL
_refine_ls_goodness_of_fit_ref 1.000
_refine_ls_hydrogen_treatment constr
_refine_ls_matrix_type full
_refine_ls_number_parameters 194
_refine_ls_number_reflns 2600
_refine_ls_number_restraints 0
_refine_ls_restrained_S_all 1.000
_refine_ls_R_factor_all 0.0720
_refine_ls_R_factor_gt 0.0583
_refine_ls_shift/su_max 0.000
_refine_ls_shift/su_mean 0.000
_refine_ls_structure_factor_coef Fsqd
_refine_ls_weighting_details 'calc w=1/[\s^2^(Fo^2^)+(0.0883P)^2^+0.2049P] where P=(Fo^2^+2Fc^2^)/3'
_refine_ls_weighting_scheme calc
_refine_ls_wR_factor_gt 0.1591
_refine_ls_wR_factor_ref 0.1731
_reflns_number_gt 1984
_reflns_number_total 2600
_reflns_threshold_expression >2sigma(I)
_cod_duplicate_entry 7103439
_cod_data_source_file b808854csup1.cif
_cod_data_source_block platon
_cod_depositor_comments
;

2018-02-22
Z value and formula fixed to values more according to usual
chemical conventions.                 miguel
;
_cod_original_sg_symbol_H-M p2(1)/c
_cod_original_formula_sum 'C76 H68 N4 O4'
_cod_original_formula_units_Z 1
_cod_original_formula_weight 1101.34
_cod_database_code 7111525

loop_
_symmetry_equiv_pos_as_xyz
'x, y, z'
'-x, y+1/2, -z+1/2'
'-x, -y, -z'
'x, -y-1/2, z-1/2'

loop_
_atom_site_label
_atom_site_type_symbol
_atom_site_fract_x
_atom_site_fract_y
_atom_site_fract_z
_atom_site_U_iso_or_equiv
_atom_site_adp_type
_atom_site_occupancy
_atom_site_symmetry_multiplicity
_atom_site_calc_flag
_atom_site_refinement_flags
C1 C 0.7354(2) 0.0684(3) 0.31684(14) 0.0608(6) Uani 1 1 d .
H1 H 0.7442 0.0413 0.2711 0.073 Uiso 1 1 calc R
C2 C 0.61322(19) 0.0968(3) 0.31517(11) 0.0517(5) Uani 1 1 d .
H2 H 0.5397 0.0864 0.2686 0.062 Uiso 1 1 calc R
C3 C 0.59928(17) 0.1412(2) 0.38297(11) 0.0418(5) Uani 1 1 d .
C4 C 0.71374(18) 0.1567(3) 0.45233(11) 0.0466(5) Uani 1 1 d .
C5 C 0.83649(19) 0.1237(3) 0.45352(14) 0.0582(6) Uani 1 1 d .
H5 H 0.9111 0.1317 0.4997 0.070 Uiso 1 1 calc R
C6 C 0.8455(2) 0.0797(3) 0.38620(14) 0.0637(6) Uani 1 1 d .
H6 H 0.9273 0.0565 0.3865 0.076 Uiso 1 1 calc R
C7 C 0.54501(18) 0.2228(2) 0.48256(10) 0.0424(5) Uani 1 1 d .
C8 C 0.49276(17) 0.1817(2) 0.40363(10) 0.0398(5) Uani 1 1 d .
C9 C 0.35466(16) 0.1875(2) 0.35899(10) 0.0395(5) Uani 1 1 d .
C10 C 0.29380(18) 0.1423(3) 0.27987(11) 0.0458(5) Uani 1 1 d .
H10 H 0.3439 0.1036 0.2537 0.055 Uiso 1 1 calc R
C11 C 0.16075(19) 0.1550(3) 0.24109(12) 0.0521(5) Uani 1 1 d .
C12 C 0.08436(19) 0.2122(3) 0.27904(13) 0.0616(6) Uani 1 1 d .
H12 H -0.0059 0.2214 0.2520 0.074 Uiso 1 1 calc R
C13 C 0.1413(2) 0.2544(3) 0.35536(14) 0.0591(6) Uani 1 1 d .
H13 H 0.0891 0.2919 0.3803 0.071 Uiso 1 1 calc R
C14 C 0.27743(18) 0.2431(3) 0.39816(11) 0.0459(5) Uani 1 1 d .
C15 C 0.3363(2) 0.2843(3) 0.47773(12) 0.0522(5) Uani 1 1 d .
H15 H 0.2822 0.3203 0.5017 0.063 Uiso 1 1 calc R
C16 C 0.4673(2) 0.2753(3) 0.52236(11) 0.0481(5) Uani 1 1 d .
C17 C 0.5184(3) 0.3219(3) 0.60681(12) 0.0650(6) Uani 1 1 d .
H17A H 0.4467 0.3531 0.6199 0.098 Uiso 1 1 calc R
H17B H 0.5770 0.4243 0.6176 0.098 Uiso 1 1 calc R
H17C H 0.5642 0.2182 0.6371 0.098 Uiso 1 1 calc R
C19 C 0.7760(2) 0.2353(3) 0.59038(12) 0.0657(7) Uani 1 1 d .
H19A H 0.7600 0.1515 0.6247 0.099 Uiso 1 1 calc R
H19B H 0.7694 0.3590 0.6059 0.099 Uiso 1 1 calc R
H19C H 0.8621 0.2150 0.5927 0.099 Uiso 1 1 calc R
C20 C 0.1668(2) 0.0801(4) 0.12032(13) 0.0720(7) Uani 1 1 d .
H20A H 0.2188 -0.0278 0.1404 0.108 Uiso 1 1 calc R
H20B H 0.2229 0.1822 0.1238 0.108 Uiso 1 1 calc R
H20C H 0.1086 0.0603 0.0670 0.108 Uiso 1 1 calc R
N1 N 0.67992(15) 0.2060(2) 0.51146(9) 0.0476(4) Uani 1 1 d .
O1 O 0.09365(14) 0.1175(2) 0.16386(8) 0.0701(5) Uani 1 1 d .

loop_
_atom_site_aniso_label
_atom_site_aniso_U_11
_atom_site_aniso_U_22
_atom_site_aniso_U_33
_atom_site_aniso_U_23
_atom_site_aniso_U_13
_atom_site_aniso_U_12
C1 0.0531(12) 0.0674(14) 0.0649(14) 0.0043(11) 0.0274(11) 0.0075(12)
C2 0.0456(10) 0.0592(12) 0.0451(12) 0.0029(9) 0.0133(9) 0.0032(10)
C3 0.0339(9) 0.0424(10) 0.0426(11) 0.0058(8) 0.0089(8) 0.0000(8)
C4 0.0407(10) 0.0451(10) 0.0437(11) 0.0081(8) 0.0068(8) -0.0017(9)
C5 0.0357(10) 0.0581(13) 0.0677(15) 0.0129(11) 0.0078(10) 0.0039(10)
C6 0.0426(11) 0.0667(14) 0.0808(17) 0.0114(12) 0.0244(11) 0.0093(11)
C7 0.0426(10) 0.0396(9) 0.0389(11) 0.0033(8) 0.0105(8) -0.0030(8)
C8 0.0379(10) 0.0397(9) 0.0347(10) 0.0034(7) 0.0075(8) -0.0021(8)
C9 0.0335(9) 0.0398(9) 0.0407(11) 0.0037(8) 0.0105(8) -0.0021(8)
C10 0.0383(10) 0.0529(11) 0.0404(11) 0.0022(8) 0.0104(9) -0.0013(9)
C11 0.0391(10) 0.0611(12) 0.0443(12) 0.0042(9) 0.0051(9) -0.0050(10)
C12 0.0348(10) 0.0789(15) 0.0613(15) 0.0048(12) 0.0096(10) -0.0002(11)
C13 0.0421(10) 0.0699(14) 0.0679(15) 0.0014(11) 0.0251(11) 0.0022(11)
C14 0.0421(10) 0.0473(11) 0.0480(12) 0.0029(9) 0.0182(9) -0.0023(9)
C15 0.0550(12) 0.0551(12) 0.0514(13) 0.0001(10) 0.0269(11) -0.0004(10)
C16 0.0575(12) 0.0437(10) 0.0404(11) 0.0010(8) 0.0173(9) -0.0070(10)
C17 0.0798(16) 0.0679(14) 0.0433(13) -0.0044(11) 0.0211(12) -0.0071(13)
C19 0.0561(13) 0.0680(14) 0.0470(13) 0.0005(11) -0.0053(10) -0.0085(12)
C20 0.0642(13) 0.0884(17) 0.0447(13) -0.0131(12) 0.0035(11) 0.0011(14)
N1 0.0407(9) 0.0500(9) 0.0373(9) 0.0031(7) 0.0011(7) -0.0034(7)
O1 0.0436(8) 0.1030(13) 0.0447(9) -0.0021(8) -0.0011(7) -0.0078(8)

loop_
_atom_type_symbol
_atom_type_description
_atom_type_scat_dispersion_real
_atom_type_scat_dispersion_imag
_atom_type_scat_source
C C 0.0033 0.0016 'International Tables Vol C Tables 4.2.6.8 and 6.1.1.4'
H H 0.0000 0.0000 'International Tables Vol C Tables 4.2.6.8 and 6.1.1.4'
N N 0.0061 0.0033 'International Tables Vol C Tables 4.2.6.8 and 6.1.1.4'
O O 0.0106 0.0060 'International Tables Vol C Tables 4.2.6.8 and 6.1.1.4'

loop_
_geom_angle_atom_site_label_1
_geom_angle_atom_site_label_2
_geom_angle_atom_site_label_3
_geom_angle
C2 C1 C6 120.5(2)
C2 C1 H1 119.7
C6 C1 H1 119.7
C1 C2 C3 120.1(2)
C1 C2 H2 119.9
C3 C2 H2 119.9
C2 C3 C4 118.00(18)
C2 C3 C8 136.09(17)
C4 C3 C8 105.90(16)
N1 C4 C5 129.62(19)
N1 C4 C3 109.09(17)
C5 C4 C3 121.3(2)
C6 C5 C4 118.7(2)
C6 C5 H5 120.6
C4 C5 H5 120.6
C5 C6 C1 121.3(2)
C5 C6 H6 119.3
C1 C6 H6 119.3
C8 C7 N1 108.36(16)
C8 C7 C16 123.04(18)
N1 C7 C16 128.59(18)
C7 C8 C3 107.67(16)
C7 C8 C9 120.28(17)
C3 C8 C9 132.04(17)
C10 C9 C14 119.36(17)
C10 C9 C8 123.90(17)
C14 C9 C8 116.74(17)
C11 C10 C9 120.08(19)
C11 C10 H10 120.0
C9 C10 H10 120.0
O1 C11 C10 124.0(2)
O1 C11 C12 115.11(18)
C10 C11 C12 120.84(19)
C13 C12 C11 119.82(19)
C13 C12 H12 120.1
C11 C12 H12 120.1
C12 C13 C14 121.8(2)
C12 C13 H13 119.1
C14 C13 H13 119.1
C15 C14 C9 120.14(18)
C15 C14 C13 121.75(18)
C9 C14 C13 118.11(19)
C16 C15 C14 124.50(18)
C16 C15 H15 117.7
C14 C15 H15 117.7
C15 C16 C7 115.26(18)
C15 C16 C17 119.50(19)
C7 C16 C17 125.2(2)
C16 C17 H17A 109.5
C16 C17 H17B 109.5
H17A C17 H17B 109.5
C16 C17 H17C 109.5
H17A C17 H17C 109.5
H17B C17 H17C 109.5
N1 C19 H19A 109.5
N1 C19 H19B 109.5
H19A C19 H19B 109.5
N1 C19 H19C 109.5
H19A C19 H19C 109.5
H19B C19 H19C 109.5
O1 C20 H20A 109.5
O1 C20 H20B 109.5
H20A C20 H20B 109.5
O1 C20 H20C 109.5
H20A C20 H20C 109.5
H20B C20 H20C 109.5
C4 N1 C7 108.97(16)
C4 N1 C19 122.61(18)
C7 N1 C19 128.42(18)
C11 O1 C20 117.67(16)

loop_
_geom_bond_atom_site_label_1
_geom_bond_atom_site_label_2
_geom_bond_distance
C1 C2 1.372(3)
C1 C6 1.386(3)
C1 H1 0.9300
C2 C3 1.389(3)
C2 H2 0.9300
C3 C4 1.413(3)
C3 C8 1.430(3)
C4 N1 1.365(3)
C4 C5 1.388(3)
C5 C6 1.353(3)
C5 H5 0.9300
C6 H6 0.9300
C7 C8 1.391(3)
C7 N1 1.387(2)
C7 C16 1.415(3)
C8 C9 1.428(2)
C9 C10 1.403(3)
C9 C14 1.409(3)
C10 C11 1.369(3)
C10 H10 0.9300
C11 O1 1.366(2)
C11 C12 1.386(3)
C12 C13 1.350(3)
C12 H12 0.9300
C13 C14 1.406(3)
C13 H13 0.9300
C14 C15 1.403(3)
C15 C16 1.363(3)
C15 H15 0.9300
C16 C17 1.495(3)
C17 H17A 0.9600
C17 H17B 0.9600
C17 H17C 0.9600
C19 N1 1.452(2)
C19 H19A 0.9600
C19 H19B 0.9600
C19 H19C 0.9600
C20 O1 1.404(3)
C20 H20A 0.9600
C20 H20B 0.9600
C20 H20C 0.9600

loop_
_geom_torsion_atom_site_label_1
_geom_torsion_atom_site_label_2
_geom_torsion_atom_site_label_3
_geom_torsion_atom_site_label_4
_geom_torsion
C6 C1 C2 C3 1.4(3)
C1 C2 C3 C4 0.4(3)
C1 C2 C3 C8 179.1(2)
C2 C3 C4 N1 178.23(17)
C8 C3 C4 N1 -0.8(2)
C2 C3 C4 C5 -1.8(3)
C8 C3 C4 C5 179.17(18)
N1 C4 C5 C6 -178.61(19)
C3 C4 C5 C6 1.4(3)
C4 C5 C6 C1 0.4(3)
C2 C1 C6 C5 -1.8(3)
N1 C7 C8 C3 -1.0(2)
C16 C7 C8 C3 177.94(17)
N1 C7 C8 C9 179.77(15)
C16 C7 C8 C9 -1.3(3)
C2 C3 C8 C7 -177.7(2)
C4 C3 C8 C7 1.1(2)
C2 C3 C8 C9 1.4(4)
C4 C3 C8 C9 -179.77(18)
C7 C8 C9 C10 -177.82(17)
C3 C8 C9 C10 3.1(3)
C7 C8 C9 C14 2.4(3)
C3 C8 C9 C14 -176.62(18)
C14 C9 C10 C11 1.0(3)
C8 C9 C10 C11 -178.75(17)
C9 C10 C11 O1 178.60(18)
C9 C10 C11 C12 -0.1(3)
O1 C11 C12 C13 -179.4(2)
C10 C11 C12 C13 -0.6(3)
C11 C12 C13 C14 0.3(4)
C10 C9 C14 C15 178.35(18)
C8 C9 C14 C15 -1.9(3)
C10 C9 C14 C13 -1.2(3)
C8 C9 C14 C13 178.56(17)
C12 C13 C14 C15 -179.0(2)
C12 C13 C14 C9 0.6(3)
C9 C14 C15 C16 0.1(3)
C13 C14 C15 C16 179.70(19)
C14 C15 C16 C7 1.0(3)
C14 C15 C16 C17 -179.74(19)
C8 C7 C16 C15 -0.4(3)
N1 C7 C16 C15 178.26(18)
C8 C7 C16 C17 -179.63(18)
N1 C7 C16 C17 -0.9(3)
C5 C4 N1 C7 -179.8(2)
C3 C4 N1 C7 0.3(2)
C5 C4 N1 C19 0.7(3)
C3 C4 N1 C19 -179.24(17)
C8 C7 N1 C4 0.5(2)
C16 C7 N1 C4 -178.39(18)
C8 C7 N1 C19 179.92(18)
C16 C7 N1 C19 1.1(3)
C10 C11 O1 C20 -6.1(3)
C12 C11 O1 C20 172.6(2)
